data_7039688
loop_
_publ_author_name
'Phuphuak, Yupin'
'Bonnet, Fanny'
'Vendier, Laure'
'Lorber, Christian'
'Zinck, Philippe'

_publ_section_title
;
 Isoprene polymerization mediated by vanadium-[ONNO] complexes.
;
_journal_issue 30
_journal_name_full 'Dalton transactions (Cambridge, England : 2003)'
_journal_page_first 12069
_journal_page_last 12077
_journal_paper_doi 10.1039/c6dt02288j
_journal_volume 45
_journal_year 2016
_chemical_compound_source 'synthesis as described'
_chemical_formula_moiety 'C40 H68 N2 O4 V'
_chemical_formula_sum 'C40 H68 N2 O4 V'
_chemical_formula_weight 691.90
_chemical_name_systematic
;
 ?
;
_space_group_IT_number 2
_symmetry_cell_setting triclinic
_symmetry_Int_Tables_number 2
_symmetry_space_group_name_Hall '-P 1'
_symmetry_space_group_name_H-M 'P -1'
_atom_sites_solution_hydrogens geom
_atom_sites_solution_primary direct
_atom_sites_solution_secondary difmap
_audit_creation_date 2016-01-26T16:40:15-00:00
_audit_creation_method 'WinGX routine CIF_UPDATE'
_audit_update_record
;
2016-04-11 deposited with the CCDC.
2016-06-24 downloaded from the CCDC.
;
_cell_angle_alpha 80.983(2)
_cell_angle_beta 89.501(2)
_cell_angle_gamma 70.128(2)
_cell_formula_units_Z 4
_cell_length_a 14.3277(6)
_cell_length_b 16.0650(8)
_cell_length_c 19.7602(10)
_cell_measurement_reflns_used 9945
_cell_measurement_temperature 100(2)
_cell_measurement_theta_max 22.45
_cell_measurement_theta_min 2.46
_cell_measurement_wavelength 0.71073
_cell_volume 4219.7(4)
_computing_cell_refinement 'Bruker SAINT'
_computing_data_collection 'Bruker APEX2'
_computing_data_reduction 'Bruker SAINT'
_computing_molecular_graphics 'Ortep-3 for Windows (Farrugia, 1997)'
_computing_publication_material 'WinGX publication routines (Farrugia, 1999)'
_computing_structure_refinement 'SHELXL-97 (Sheldrick, 1997)'
_computing_structure_solution 'SHELXS-97 (Sheldrick 2008)'
_diffrn_ambient_temperature 100(2)
_diffrn_measured_fraction_theta_full 0.997
_diffrn_measured_fraction_theta_max 0.997
_diffrn_measurement_device_type 'Bruker Kappa APEX II'
_diffrn_measurement_method \w-\f
_diffrn_radiation_monochromator graphite
_diffrn_radiation_source 'fine-focus sealed tube'
_diffrn_radiation_type MoK\a
_diffrn_radiation_wavelength 0.71073
_diffrn_reflns_av_R_equivalents 0.109
_diffrn_reflns_av_unetI/netI 0.0702
_diffrn_reflns_limit_h_max 16
_diffrn_reflns_limit_h_min -16
_diffrn_reflns_limit_k_max 18
_diffrn_reflns_limit_k_min -18
_diffrn_reflns_limit_l_max 23
_diffrn_reflns_limit_l_min -23
_diffrn_reflns_number 127970
_diffrn_reflns_theta_full 24.71
_diffrn_reflns_theta_max 24.71
_diffrn_reflns_theta_min 2.64
_diffrn_standards_decay_% 0
_diffrn_standards_interval_count 0
_diffrn_standards_interval_time 0
_diffrn_standards_number 0
_exptl_absorpt_coefficient_mu 0.272
_exptl_absorpt_correction_T_max 0.9897
_exptl_absorpt_correction_T_min 0.9152
_exptl_absorpt_correction_type multi-scan
_exptl_absorpt_process_details
;
        [c.f. r.h. blessing, acta cryst. (1995), a51, 33-38]
;
_exptl_crystal_colour orange
_exptl_crystal_density_diffrn 1.089
_exptl_crystal_density_method 'not measured'
_exptl_crystal_description platelet
_exptl_crystal_F_000 1508
_exptl_crystal_size_max 0.12
_exptl_crystal_size_mid 0.1
_exptl_crystal_size_min 0.02
_platon_squeeze_details
;
;
_refine_diff_density_max 0.622
_refine_diff_density_min -0.537
_refine_diff_density_rms 0.079
_refine_ls_extinction_method none
_refine_ls_goodness_of_fit_ref 1.055
_refine_ls_hydrogen_treatment constr
_refine_ls_matrix_type full
_refine_ls_number_parameters 865
_refine_ls_number_reflns 14365
_refine_ls_number_restraints 6
_refine_ls_restrained_S_all 1.056
_refine_ls_R_factor_all 0.0935
_refine_ls_R_factor_gt 0.0617
_refine_ls_shift/su_max 0
_refine_ls_shift/su_mean 0
_refine_ls_structure_factor_coef Fsqd
_refine_ls_weighting_details 'calc w=1/[\s^2^(Fo^2^)+(0.0845P)^2^+1.6418P] where P=(Fo^2^+2Fc^2^)/3'
_refine_ls_weighting_scheme calc
_refine_ls_wR_factor_gt 0.1463
_refine_ls_wR_factor_ref 0.1596
_reflns_number_gt 10367
_reflns_number_total 14365
_reflns_threshold_expression >2sigma(I)
_cod_data_source_file c6dt02288j2.cif
_cod_data_source_block CL2148
_cod_depositor_comments 'Adding full bibliography for 7039687--7039688.cif.'
_cod_original_cell_volume 4219.7(3)
_cod_database_code 7039688

loop_
_symmetry_equiv_pos_as_xyz
'x, y, z'
'-x, -y, -z'

loop_
_atom_site_label
_atom_site_type_symbol
_atom_site_fract_x
_atom_site_fract_y
_atom_site_fract_z
_atom_site_U_iso_or_equiv
_atom_site_adp_type
_atom_site_occupancy
_atom_site_symmetry_multiplicity
_atom_site_calc_flag
_atom_site_refinement_flags
C1 C 0.2526(2) 0.4686(2) 0.46104(17) 0.0242(8) Uani 1 1 d .
H1A H 0.288 0.49 0.4234 0.036 Uiso 1 1 calc R
H1B H 0.1867 0.4733 0.4438 0.036 Uiso 1 1 calc R
H1C H 0.2904 0.4058 0.4796 0.036 Uiso 1 1 calc R
C2 C 0.1876(2) 0.4914(2) 0.57262(16) 0.0203(7) Uani 1 1 d .
H2A H 0.2353 0.4408 0.6038 0.024 Uiso 1 1 calc R
H2B H 0.1384 0.4695 0.5536 0.024 Uiso 1 1 calc R
C3 C 0.1351(2) 0.5660(2) 0.61244(15) 0.0174(7) Uani 1 1 d .
H3A H 0.0969 0.5442 0.6487 0.021 Uiso 1 1 calc R
H3B H 0.1847 0.5847 0.6347 0.021 Uiso 1 1 calc R
C4 C -0.0228(2) 0.6208(2) 0.54762(16) 0.0176(7) Uani 1 1 d .
H4A H -0.0005 0.5573 0.5409 0.021 Uiso 1 1 calc R
H4B H -0.0665 0.6268 0.587 0.021 Uiso 1 1 calc R
C5 C -0.0819(2) 0.6782(2) 0.48476(16) 0.0166(7) Uani 1 1 d .
C6 C -0.0339(2) 0.6735(2) 0.42283(16) 0.0162(7) Uani 1 1 d U
C7 C -0.0899(2) 0.7143(2) 0.36093(16) 0.0191(7) Uani 1 1 d .
C8 C -0.1900(2) 0.7625(2) 0.36582(16) 0.0217(8) Uani 1 1 d .
H8 H -0.2288 0.7893 0.3243 0.026 Uiso 1 1 calc R
C9 C -0.2375(2) 0.7745(2) 0.42722(17) 0.0204(7) Uani 1 1 d .
C10 C -0.1810(2) 0.7290(2) 0.48707(16) 0.0181(7) Uani 1 1 d .
H10 H -0.211 0.7328 0.5301 0.022 Uiso 1 1 calc R
C11 C 0.0296(2) 0.7241(2) 0.59906(15) 0.0168(7) Uani 1 1 d .
H11A H -0.0111 0.7111 0.6373 0.02 Uiso 1 1 calc R
H11B H -0.015 0.774 0.5656 0.02 Uiso 1 1 calc R
C12 C 0.1067(2) 0.7565(2) 0.62740(15) 0.0166(7) Uani 1 1 d .
C13 C 0.1966(2) 0.7471(2) 0.59618(15) 0.0158(7) Uani 1 1 d .
C14 C 0.2641(2) 0.7826(2) 0.62417(16) 0.0179(7) Uani 1 1 d .
C15 C 0.2363(2) 0.8229(2) 0.68190(16) 0.0193(7) Uani 1 1 d .
H15 H 0.2818 0.8449 0.7014 0.023 Uiso 1 1 calc R
C16 C 0.1466(2) 0.8333(2) 0.71341(16) 0.0184(7) Uani 1 1 d .
C17 C 0.0828(2) 0.7988(2) 0.68427(16) 0.0178(7) Uani 1 1 d .
H17 H 0.0207 0.8045 0.704 0.021 Uiso 1 1 calc R
C18 C 0.3419(2) 0.5137(2) 0.54146(18) 0.0240(8) Uani 1 1 d .
H18A H 0.3773 0.5355 0.504 0.036 Uiso 1 1 calc R
H18B H 0.3785 0.4502 0.5585 0.036 Uiso 1 1 calc R
H18C H 0.3368 0.5484 0.5788 0.036 Uiso 1 1 calc R
C19 C 0.0528(3) 0.8736(2) 0.45307(18) 0.0247(8) Uani 1 1 d .
H19 H 0.0827 0.8744 0.4984 0.03 Uiso 1 1 calc R
C20 C -0.0581(3) 0.9271(2) 0.4499(2) 0.0337(9) Uani 1 1 d .
H20A H -0.0895 0.9012 0.4878 0.051 Uiso 1 1 calc R
H20B H -0.0882 0.9249 0.4061 0.051 Uiso 1 1 calc R
H20C H -0.0679 0.9896 0.4536 0.051 Uiso 1 1 calc R
C21 C 0.1053(3) 0.9117(2) 0.39612(19) 0.0316(9) Uani 1 1 d .
H21A H 0.1763 0.8762 0.4 0.047 Uiso 1 1 calc R
H21B H 0.0962 0.9741 0.3998 0.047 Uiso 1 1 calc R
H21C H 0.0773 0.9095 0.3516 0.047 Uiso 1 1 calc R
C22 C 0.2813(2) 0.6923(2) 0.34946(17) 0.0238(8) Uani 1 1 d .
H22 H 0.2315 0.7511 0.3283 0.029 Uiso 1 1 calc R
C23 C 0.2926(3) 0.6255(2) 0.30178(18) 0.0293(8) Uani 1 1 d .
H23A H 0.2281 0.6191 0.2937 0.044 Uiso 1 1 calc R
H23B H 0.3404 0.5673 0.3225 0.044 Uiso 1 1 calc R
H23C H 0.3166 0.6465 0.2581 0.044 Uiso 1 1 calc R
C24 C 0.3797(3) 0.7060(3) 0.3630(2) 0.0355(9) Uani 1 1 d .
H24A H 0.3693 0.7505 0.3936 0.053 Uiso 1 1 calc R
H24B H 0.404 0.7273 0.3195 0.053 Uiso 1 1 calc R
H24C H 0.4287 0.649 0.3846 0.053 Uiso 1 1 calc R
C25 C -0.3466(2) 0.8338(2) 0.42671(18) 0.0266(8) Uani 1 1 d .
C26 C -0.3611(3) 0.9264(3) 0.3842(2) 0.0459(11) Uani 1 1 d .
H26A H -0.431 0.9646 0.3838 0.069 Uiso 1 1 calc R
H26B H -0.3421 0.9194 0.3371 0.069 Uiso 1 1 calc R
H26C H -0.3194 0.9542 0.4046 0.069 Uiso 1 1 calc R
C27 C -0.4123(3) 0.7905(3) 0.3944(2) 0.0390(10) Uani 1 1 d .
H27A H -0.4042 0.732 0.4218 0.058 Uiso 1 1 calc R
H27B H -0.3925 0.7827 0.3476 0.058 Uiso 1 1 calc R
H27C H -0.482 0.8294 0.3932 0.058 Uiso 1 1 calc R
C28 C -0.3809(3) 0.8484(3) 0.4988(2) 0.0426(10) Uani 1 1 d .
H28A H -0.3729 0.7904 0.5271 0.064 Uiso 1 1 calc R
H28B H -0.451 0.8866 0.496 0.064 Uiso 1 1 calc R
H28C H -0.3408 0.8775 0.5194 0.064 Uiso 1 1 calc R
C29 C -0.0430(3) 0.7073(2) 0.29134(17) 0.0245(8) Uani 1 1 d .
C30 C -0.1208(3) 0.7464(3) 0.23034(18) 0.0440(11) Uani 1 1 d .
H30A H -0.0869 0.7403 0.1871 0.066 Uiso 1 1 calc R
H30B H -0.1569 0.81 0.2316 0.066 Uiso 1 1 calc R
H30C H -0.1676 0.7137 0.2337 0.066 Uiso 1 1 calc R
C31 C 0.0142(3) 0.6100(3) 0.28570(19) 0.0377(10) Uani 1 1 d .
H31A H 0.0437 0.6069 0.2408 0.057 Uiso 1 1 calc R
H31B H -0.0312 0.5757 0.2906 0.057 Uiso 1 1 calc R
H31C H 0.0669 0.5846 0.322 0.057 Uiso 1 1 calc R
C32 C 0.0273(3) 0.7621(2) 0.28279(17) 0.0256(8) Uani 1 1 d .
H32A H 0.0576 0.7578 0.2382 0.038 Uiso 1 1 calc R
H32B H 0.0795 0.7383 0.3195 0.038 Uiso 1 1 calc R
H32C H -0.0104 0.8251 0.2852 0.038 Uiso 1 1 calc R
C33 C 0.3603(2) 0.7826(2) 0.58934(16) 0.0212(7) Uani 1 1 d .
C34 C 0.3314(3) 0.8458(3) 0.52012(17) 0.0299(9) Uani 1 1 d .
H34A H 0.2901 0.9059 0.5278 0.045 Uiso 1 1 calc R
H34B H 0.2939 0.823 0.4909 0.045 Uiso 1 1 calc R
H34C H 0.3916 0.8488 0.4975 0.045 Uiso 1 1 calc R
C35 C 0.4260(2) 0.6894(2) 0.57768(19) 0.0270(8) Uani 1 1 d .
H35A H 0.4451 0.6494 0.6219 0.041 Uiso 1 1 calc R
H35B H 0.4858 0.6933 0.5549 0.041 Uiso 1 1 calc R
H35C H 0.3892 0.6657 0.5487 0.041 Uiso 1 1 calc R
C36 C 0.4234(2) 0.8184(2) 0.63184(18) 0.0265(8) Uani 1 1 d .
H36A H 0.3837 0.8787 0.64 0.04 Uiso 1 1 calc R
H36B H 0.4819 0.8209 0.6067 0.04 Uiso 1 1 calc R
H36C H 0.4448 0.7784 0.6759 0.04 Uiso 1 1 calc R
C37 C 0.1246(2) 0.8752(2) 0.77869(17) 0.0244(8) Uani 1 1 d .
C38 C 0.0144(3) 0.9028(3) 0.7947(2) 0.0433(11) Uani 1 1 d .
H38A H -0.0254 0.9464 0.7563 0.065 Uiso 1 1 calc R
H38B H 0.004 0.93 0.8365 0.065 Uiso 1 1 calc R
H38C H -0.0058 0.8498 0.8016 0.065 Uiso 1 1 calc R
C39 C 0.1861(3) 0.8067(3) 0.83880(19) 0.0504(12) Uani 1 1 d .
H39A H 0.1729 0.8327 0.8811 0.076 Uiso 1 1 calc R
H39B H 0.2569 0.7911 0.8299 0.076 Uiso 1 1 calc R
H39C H 0.1679 0.7526 0.8438 0.076 Uiso 1 1 calc R
C40 C 0.1522(3) 0.9608(3) 0.7719(2) 0.0474(11) Uani 1 1 d .
H40A H 0.1131 1.0047 0.7334 0.071 Uiso 1 1 calc R
H40B H 0.2231 0.9458 0.7636 0.071 Uiso 1 1 calc R
H40C H 0.1379 0.9863 0.8143 0.071 Uiso 1 1 calc R
C51 C 0.0459(3) 0.3265(3) 0.21250(17) 0.0286(8) Uani 1 1 d .
H51A H 0.0856 0.3322 0.2505 0.043 Uiso 1 1 calc R
H51B H 0.0673 0.2636 0.2061 0.043 Uiso 1 1 calc R
H51C H -0.0244 0.3466 0.2231 0.043 Uiso 1 1 calc R
C52 C -0.0026(2) 0.3744(2) 0.09211(16) 0.0191(7) Uani 1 1 d .
H52A H -0.0173 0.4278 0.0558 0.023 Uiso 1 1 calc R
H52B H -0.0664 0.3713 0.1099 0.023 Uiso 1 1 calc R
C53 C 0.0521(2) 0.2899(2) 0.06218(17) 0.0221(7) Uani 1 1 d .
H53A H 0.0633 0.2362 0.0977 0.027 Uiso 1 1 calc R
H53B H 0.0115 0.2852 0.0236 0.027 Uiso 1 1 calc R
C54 C 0.1287(2) 0.3572(2) -0.02916(16) 0.0213(7) Uani 1 1 d .
H54A H 0.0639 0.4052 -0.0273 0.026 Uiso 1 1 calc R
H54B H 0.122 0.324 -0.066 0.026 Uiso 1 1 calc R
C55 C 0.2056(2) 0.4005(2) -0.04888(16) 0.0199(7) Uani 1 1 d .
C56 C 0.2238(2) 0.4511(2) -0.00325(16) 0.0170(7) Uani 1 1 d .
C57 C 0.2800(2) 0.5077(2) -0.02338(16) 0.0170(7) Uani 1 1 d .
C58 C 0.3178(2) 0.5053(2) -0.08824(16) 0.0174(7) Uani 1 1 d .
H58 H 0.3563 0.5423 -0.1023 0.021 Uiso 1 1 calc R
C59 C 0.3034(2) 0.4526(2) -0.13435(16) 0.0189(7) Uani 1 1 d .
C60 C 0.2452(2) 0.3999(2) -0.11274(16) 0.0180(7) Uani 1 1 d .
H60 H 0.2329 0.3632 -0.1424 0.022 Uiso 1 1 calc R
C61 C 0.2128(2) 0.2042(2) 0.02311(16) 0.0200(7) Uani 1 1 d .
H61A H 0.2787 0.2071 0.0103 0.024 Uiso 1 1 calc R
H61B H 0.1827 0.1907 -0.0168 0.024 Uiso 1 1 calc R
C62 C 0.2272(2) 0.1283(2) 0.08240(16) 0.0205(7) Uani 1 1 d .
C63 C 0.2468(2) 0.1357(2) 0.14983(16) 0.0184(7) Uani 1 1 d .
C64 C 0.2703(2) 0.0588(2) 0.20179(16) 0.0168(7) Uani 1 1 d .
C65 C 0.2636(2) -0.0190(2) 0.18344(17) 0.0209(7) Uani 1 1 d .
H65 H 0.2772 -0.0703 0.2181 0.025 Uiso 1 1 calc R
C66 C 0.2382(2) -0.0265(2) 0.11711(17) 0.0204(7) Uani 1 1 d .
C67 C 0.2211(2) 0.0480(2) 0.06731(17) 0.0215(7) Uani 1 1 d .
H67 H 0.2048 0.0448 0.0215 0.026 Uiso 1 1 calc R
C69 C 0.0277(2) 0.4756(2) 0.16049(18) 0.0258(8) Uani 1 1 d .
H69A H -0.0435 0.496 0.1686 0.039 Uiso 1 1 calc R
H69B H 0.0403 0.5136 0.1202 0.039 Uiso 1 1 calc R
H69C H 0.0647 0.4794 0.2007 0.039 Uiso 1 1 calc R
C91 C 0.4284(2) 0.2327(2) 0.08027(18) 0.0281(8) Uani 1 1 d .
H91 H 0.4072 0.1788 0.089 0.034 Uiso 1 1 calc R
C70 C 0.4609(3) 0.2434(3) 0.0073(2) 0.0349(9) Uani 1 1 d .
H70A H 0.407 0.2466 -0.0244 0.052 Uiso 1 1 calc R
H70B H 0.5199 0.1919 0.002 0.052 Uiso 1 1 calc R
H70C H 0.4767 0.2987 -0.0029 0.052 Uiso 1 1 calc R
C71 C 0.5123(3) 0.2201(3) 0.1317(2) 0.0366(9) Uani 1 1 d .
H71A H 0.5369 0.2704 0.1215 0.055 Uiso 1 1 calc R
H71B H 0.5665 0.1639 0.1287 0.055 Uiso 1 1 calc R
H71C H 0.4876 0.2178 0.1782 0.055 Uiso 1 1 calc R
C72 C 0.3143(3) 0.3413(2) 0.25531(17) 0.0259(8) Uani 1 1 d .
H72 H 0.3503 0.2756 0.2571 0.031 Uiso 1 1 calc R
C73 C 0.2617(3) 0.3556(3) 0.32096(18) 0.0374(9) Uani 1 1 d .
H73A H 0.2218 0.4192 0.3183 0.056 Uiso 1 1 calc R
H73B H 0.3108 0.3373 0.3595 0.056 Uiso 1 1 calc R
H73C H 0.2183 0.3195 0.3278 0.056 Uiso 1 1 calc R
C74 C 0.3882(3) 0.3892(3) 0.2452(2) 0.0387(10) Uani 1 1 d .
H74A H 0.4225 0.3771 0.2028 0.058 Uiso 1 1 calc R
H74B H 0.4369 0.368 0.2842 0.058 Uiso 1 1 calc R
H74C H 0.3535 0.4539 0.2421 0.058 Uiso 1 1 calc R
C75 C 0.2936(2) 0.5715(2) 0.02232(16) 0.0173(7) Uani 1 1 d .
C76 C 0.1912(2) 0.6387(2) 0.03397(18) 0.0237(8) Uani 1 1 d .
H76A H 0.1625 0.6774 -0.0096 0.036 Uiso 1 1 calc R
H76B H 0.1986 0.6755 0.0673 0.036 Uiso 1 1 calc R
H76C H 0.1472 0.6059 0.0516 0.036 Uiso 1 1 calc R
C77 C 0.3574(2) 0.6261(2) -0.01006(18) 0.0231(8) Uani 1 1 d .
H77A H 0.4249 0.5854 -0.0149 0.035 Uiso 1 1 calc R
H77B H 0.3598 0.669 0.0195 0.035 Uiso 1 1 calc R
H77C H 0.3281 0.6586 -0.0553 0.035 Uiso 1 1 calc R
C78 C 0.3440(2) 0.5201(2) 0.09209(16) 0.0225(7) Uani 1 1 d .
H78A H 0.3024 0.4883 0.1157 0.034 Uiso 1 1 calc R
H78B H 0.3527 0.5625 0.12 0.034 Uiso 1 1 calc R
H78C H 0.409 0.4767 0.085 0.034 Uiso 1 1 calc R
C79 C 0.3502(2) 0.4549(2) -0.20361(17) 0.0254(8) Uani 1 1 d .
C80 C 0.3190(3) 0.5521(3) -0.2415(2) 0.0463(11) Uani 1 1 d .
H80A H 0.2464 0.5769 -0.2481 0.069 Uiso 1 1 calc R
H80B H 0.3489 0.553 -0.2863 0.069 Uiso 1 1 calc R
H80C H 0.3416 0.5883 -0.2143 0.069 Uiso 1 1 calc R
C81 C 0.4631(3) 0.4173(4) -0.1928(2) 0.0574(14) Uani 1 1 d .
H81A H 0.4846 0.453 -0.1645 0.086 Uiso 1 1 calc R
H81B H 0.4935 0.4199 -0.2373 0.086 Uiso 1 1 calc R
H81C H 0.4836 0.3548 -0.1696 0.086 Uiso 1 1 calc R
C82 C 0.3192(3) 0.3989(3) -0.24940(18) 0.0312(9) Uani 1 1 d .
H82A H 0.3415 0.336 -0.2272 0.047 Uiso 1 1 calc R
H82B H 0.3495 0.4036 -0.2938 0.047 Uiso 1 1 calc R
H82C H 0.2467 0.4214 -0.2564 0.047 Uiso 1 1 calc R
C83 C 0.3060(2) 0.0595(2) 0.27456(16) 0.0208(7) Uani 1 1 d .
C84 C 0.2274(3) 0.1283(2) 0.30952(17) 0.0292(8) Uani 1 1 d .
H84A H 0.2132 0.1883 0.2828 0.044 Uiso 1 1 calc R
H84B H 0.2523 0.1271 0.3558 0.044 Uiso 1 1 calc R
H84C H 0.1664 0.1134 0.3123 0.044 Uiso 1 1 calc R
C85 C 0.4031(3) 0.0815(2) 0.26991(18) 0.0296(8) Uani 1 1 d .
H85A H 0.4555 0.0327 0.2535 0.044 Uiso 1 1 calc R
H85B H 0.4234 0.0883 0.3154 0.044 Uiso 1 1 calc R
H85C H 0.392 0.1375 0.2379 0.044 Uiso 1 1 calc R
C86 C 0.3312(3) -0.0323(2) 0.32096(18) 0.0292(8) Uani 1 1 d .
H86A H 0.2719 -0.0497 0.3248 0.044 Uiso 1 1 calc R
H86B H 0.354 -0.0284 0.3666 0.044 Uiso 1 1 calc R
H86C H 0.3839 -0.0773 0.301 0.044 Uiso 1 1 calc R
C87 C 0.2287(3) -0.1150(2) 0.10236(18) 0.0277(8) Uani 1 1 d .
C88 C 0.2181(3) -0.1145(2) 0.02555(19) 0.0366(9) Uani 1 1 d .
H88A H 0.2172 -0.173 0.0178 0.055 Uiso 1 1 calc R
H88B H 0.2744 -0.1026 0.0028 0.055 Uiso 1 1 calc R
H88C H 0.156 -0.0676 0.0067 0.055 Uiso 1 1 calc R
C89 C 0.3224(3) -0.1937(2) 0.1307(2) 0.0441(11) Uani 1 1 d .
H89A H 0.3316 -0.1951 0.18 0.066 Uiso 1 1 calc R
H89B H 0.3802 -0.1863 0.1072 0.066 Uiso 1 1 calc R
H89C H 0.3152 -0.2501 0.123 0.066 Uiso 1 1 calc R
C90 C 0.1380(4) -0.1277(3) 0.1375(3) 0.0594(14) Uani 1 1 d .
H90A H 0.078 -0.0782 0.1184 0.089 Uiso 1 1 calc R
H90B H 0.1453 -0.1284 0.1868 0.089 Uiso 1 1 calc R
H90C H 0.1326 -0.1847 0.1298 0.089 Uiso 1 1 calc R
N1 N 0.24143(18) 0.52412(17) 0.51598(13) 0.0181(6) Uani 1 1 d .
N2 N 0.06675(18) 0.64380(17) 0.56504(13) 0.0148(6) Uani 1 1 d .
N3 N 0.06006(18) 0.38254(17) 0.14862(13) 0.0177(6) Uani 1 1 d .
N4 N 0.14889(17) 0.29406(16) 0.03760(12) 0.0137(5) Uani 1 1 d .
O1 O 0.06522(14) 0.62849(13) 0.42707(10) 0.0161(5) Uani 1 1 d .
O2 O 0.22048(15) 0.70466(15) 0.54227(11) 0.0207(5) Uani 1 1 d .
O3 O 0.06516(16) 0.78345(14) 0.44686(11) 0.0198(5) Uani 1 1 d .
O4 O 0.24686(15) 0.66231(14) 0.41289(11) 0.0202(5) Uani 1 1 d .
O5 O 0.18356(15) 0.44628(14) 0.05907(10) 0.0189(5) Uani 1 1 d .
O6 O 0.24292(16) 0.21588(14) 0.16509(11) 0.0221(5) Uani 1 1 d .
O7 O 0.34705(16) 0.30891(15) 0.08774(12) 0.0253(5) Uani 1 1 d .
O8 O 0.24266(15) 0.37236(14) 0.19914(11) 0.0197(5) Uani 1 1 d .
V1 V 0.15362(4) 0.67288(3) 0.47278(3) 0.01427(14) Uani 1 1 d .
V2 V 0.22443(4) 0.33532(3) 0.12131(3) 0.01523(14) Uani 1 1 d .

loop_
_atom_site_aniso_label
_atom_site_aniso_U_11
_atom_site_aniso_U_22
_atom_site_aniso_U_33
_atom_site_aniso_U_23
_atom_site_aniso_U_13
_atom_site_aniso_U_12
C1 0.0272(19) 0.0204(18) 0.0258(19) -0.0064(15) 0.0034(15) -0.0083(15)
C2 0.0220(17) 0.0204(18) 0.0176(17) 0.0041(14) -0.0013(14) -0.0093(14)
C3 0.0178(16) 0.0212(18) 0.0126(16) 0.0047(13) -0.0023(13) -0.0091(14)
C4 0.0198(17) 0.0232(18) 0.0158(17) -0.0009(14) 0.0006(13) -0.0160(14)
C5 0.0191(17) 0.0166(17) 0.0179(17) -0.0031(13) 0.0010(13) -0.0108(14)
C6 0.0174(10) 0.0153(10) 0.0180(10) -0.0033(8) 0.0015(8) -0.0080(8)
C7 0.0249(18) 0.0214(18) 0.0163(17) -0.0005(14) -0.0021(14) -0.0157(15)
C8 0.0295(19) 0.0214(18) 0.0172(18) 0.0032(14) -0.0094(14) -0.0152(15)
C9 0.0226(18) 0.0198(18) 0.0239(19) -0.0028(14) 0.0002(14) -0.0142(14)
C10 0.0196(17) 0.0220(18) 0.0191(18) -0.0035(14) 0.0029(14) -0.0151(14)
C11 0.0201(17) 0.0202(18) 0.0114(16) -0.0012(13) 0.0049(13) -0.0092(14)
C12 0.0180(16) 0.0179(17) 0.0135(16) 0.0009(13) -0.0005(13) -0.0070(13)
C13 0.0217(17) 0.0166(17) 0.0104(16) -0.0026(13) 0.0008(13) -0.0080(13)
C14 0.0172(17) 0.0184(17) 0.0188(17) -0.0004(14) -0.0007(13) -0.0080(14)
C15 0.0237(18) 0.0144(17) 0.0201(18) -0.0010(14) -0.0057(14) -0.0076(14)
C16 0.0218(17) 0.0147(17) 0.0178(17) -0.0031(13) 0.0004(14) -0.0047(14)
C17 0.0174(16) 0.0176(17) 0.0170(17) 0.0001(14) 0.0028(13) -0.0056(13)
C18 0.0171(17) 0.0241(19) 0.031(2) -0.0027(15) 0.0001(14) -0.0075(14)
C19 0.035(2) 0.0161(18) 0.0254(19) -0.0029(15) 0.0001(15) -0.0114(15)
C20 0.037(2) 0.022(2) 0.038(2) -0.0057(17) 0.0038(17) -0.0047(17)
C21 0.044(2) 0.023(2) 0.033(2) 0.0016(16) 0.0000(17) -0.0196(17)
C22 0.0262(19) 0.028(2) 0.0214(18) -0.0019(15) 0.0082(14) -0.0152(16)
C23 0.034(2) 0.035(2) 0.023(2) -0.0078(16) 0.0088(16) -0.0164(17)
C24 0.032(2) 0.045(2) 0.038(2) -0.0089(19) 0.0098(17) -0.0235(19)
C25 0.0198(18) 0.026(2) 0.033(2) -0.0008(16) -0.0017(15) -0.0087(15)
C26 0.032(2) 0.028(2) 0.069(3) 0.010(2) -0.004(2) -0.0069(18)
C27 0.023(2) 0.037(2) 0.056(3) -0.004(2) -0.0094(18) -0.0109(17)
C28 0.023(2) 0.046(3) 0.049(3) -0.009(2) -0.0003(18) 0.0006(18)
C29 0.034(2) 0.031(2) 0.0167(18) -0.0056(15) 0.0000(15) -0.0203(16)
C30 0.053(3) 0.078(3) 0.017(2) -0.005(2) -0.0025(18) -0.044(2)
C31 0.064(3) 0.038(2) 0.026(2) -0.0171(18) 0.0147(19) -0.031(2)
C32 0.034(2) 0.027(2) 0.0194(18) -0.0007(15) 0.0036(15) -0.0156(16)
C33 0.0228(18) 0.0260(19) 0.0182(18) -0.0055(15) 0.0017(14) -0.0121(15)
C34 0.029(2) 0.041(2) 0.025(2) -0.0024(17) 0.0041(16) -0.0201(17)
C35 0.0189(18) 0.033(2) 0.035(2) -0.0104(17) 0.0065(15) -0.0140(15)
C36 0.0220(18) 0.029(2) 0.033(2) -0.0071(16) 0.0019(15) -0.0138(16)
C37 0.032(2) 0.0239(19) 0.0205(18) -0.0080(15) 0.0010(15) -0.0125(16)
C38 0.044(2) 0.052(3) 0.044(3) -0.030(2) 0.0161(19) -0.019(2)
C39 0.074(3) 0.049(3) 0.016(2) -0.0091(19) -0.008(2) -0.004(2)
C40 0.067(3) 0.044(3) 0.051(3) -0.033(2) 0.023(2) -0.033(2)
C51 0.0261(19) 0.037(2) 0.0197(19) 0.0014(16) 0.0035(15) -0.0103(16)
C52 0.0147(16) 0.0199(18) 0.0210(18) -0.0009(14) -0.0019(13) -0.0046(13)
C53 0.0250(18) 0.0255(19) 0.0193(18) -0.0032(15) 0.0001(14) -0.0131(15)
C54 0.0288(19) 0.0173(18) 0.0190(18) 0.0014(14) -0.0034(14) -0.0113(15)
C55 0.0253(18) 0.0182(18) 0.0201(18) -0.0039(14) 0.0021(14) -0.0120(14)
C56 0.0175(16) 0.0172(17) 0.0170(17) -0.0013(13) -0.0008(13) -0.0072(13)
C57 0.0178(16) 0.0130(16) 0.0205(18) -0.0003(13) -0.0018(13) -0.0067(13)
C58 0.0148(16) 0.0195(17) 0.0191(18) -0.0003(14) -0.0017(13) -0.0085(13)
C59 0.0164(16) 0.0221(18) 0.0161(17) 0.0008(14) -0.0029(13) -0.0054(14)
C60 0.0227(17) 0.0180(17) 0.0143(17) -0.0016(13) -0.0014(13) -0.0086(14)
C61 0.0256(18) 0.0173(17) 0.0189(18) -0.0056(14) 0.0021(14) -0.0083(14)
C62 0.0262(18) 0.0152(17) 0.0185(18) -0.0002(14) 0.0007(14) -0.0062(14)
C63 0.0176(17) 0.0122(17) 0.0239(19) -0.0007(14) 0.0007(14) -0.0043(13)
C64 0.0177(16) 0.0137(17) 0.0178(17) -0.0011(13) 0.0038(13) -0.0044(13)
C65 0.0223(18) 0.0128(17) 0.0241(19) 0.0027(14) 0.0043(14) -0.0042(14)
C66 0.0250(18) 0.0127(17) 0.0256(19) -0.0045(14) 0.0085(14) -0.0088(14)
C67 0.0284(19) 0.0159(18) 0.0194(18) -0.0023(14) 0.0022(14) -0.0069(14)
C69 0.0264(19) 0.0224(19) 0.0247(19) -0.0092(15) -0.0018(15) -0.0008(15)
C91 0.0201(18) 0.025(2) 0.036(2) -0.0033(16) 0.0075(15) -0.0048(15)
C70 0.030(2) 0.032(2) 0.048(3) -0.0133(19) 0.0152(18) -0.0151(17)
C71 0.026(2) 0.032(2) 0.049(3) 0.0018(19) -0.0036(18) -0.0102(17)
C72 0.031(2) 0.0246(19) 0.0194(19) -0.0024(15) -0.0068(15) -0.0068(16)
C73 0.053(3) 0.036(2) 0.022(2) -0.0084(17) -0.0045(18) -0.0126(19)
C74 0.043(2) 0.036(2) 0.037(2) 0.0029(18) -0.0168(19) -0.0169(19)
C75 0.0190(17) 0.0132(16) 0.0210(18) -0.0010(13) -0.0009(13) -0.0082(13)
C76 0.0246(18) 0.0184(18) 0.033(2) -0.0056(15) 0.0018(15) -0.0134(15)
C77 0.0238(18) 0.0178(18) 0.032(2) -0.0056(15) 0.0017(15) -0.0124(14)
C78 0.0251(18) 0.0226(19) 0.0226(18) -0.0047(15) -0.0046(14) -0.0112(15)
C79 0.0249(19) 0.038(2) 0.0160(18) -0.0050(16) 0.0028(14) -0.0142(16)
C80 0.080(3) 0.049(3) 0.024(2) 0.0013(19) 0.007(2) -0.043(2)
C81 0.026(2) 0.114(4) 0.039(3) -0.034(3) 0.0099(19) -0.023(2)
C82 0.036(2) 0.046(2) 0.0198(19) -0.0097(17) 0.0051(16) -0.0224(18)
C83 0.0221(17) 0.0172(17) 0.0193(18) 0.0032(14) -0.0013(14) -0.0044(14)
C84 0.038(2) 0.027(2) 0.0176(18) -0.0026(15) -0.0039(15) -0.0042(16)
C85 0.030(2) 0.031(2) 0.027(2) 0.0054(16) -0.0090(16) -0.0136(17)
C86 0.038(2) 0.024(2) 0.0217(19) 0.0074(15) -0.0025(16) -0.0107(16)
C87 0.041(2) 0.0168(18) 0.031(2) -0.0090(16) 0.0123(16) -0.0154(16)
C88 0.064(3) 0.020(2) 0.033(2) -0.0077(17) 0.0012(19) -0.0215(19)
C89 0.073(3) 0.018(2) 0.037(2) -0.0055(18) -0.003(2) -0.009(2)
C90 0.081(3) 0.045(3) 0.082(4) -0.038(3) 0.046(3) -0.049(3)
N1 0.0181(14) 0.0189(15) 0.0185(15) -0.0026(12) 0.0002(11) -0.0080(11)
N2 0.0157(13) 0.0163(14) 0.0150(14) -0.0020(11) -0.0021(11) -0.0092(11)
N3 0.0217(14) 0.0175(14) 0.0126(14) -0.0015(11) 0.0011(11) -0.0054(11)
N4 0.0166(13) 0.0110(13) 0.0144(14) -0.0003(11) -0.0005(10) -0.0065(11)
O1 0.0172(11) 0.0147(11) 0.0187(12) -0.0040(9) 0.0031(9) -0.0077(9)
O2 0.0202(12) 0.0316(14) 0.0161(12) -0.0076(10) 0.0038(9) -0.0150(10)
O3 0.0269(12) 0.0147(12) 0.0214(12) -0.0040(9) 0.0037(10) -0.0113(10)
O4 0.0236(12) 0.0233(13) 0.0187(12) -0.0056(10) 0.0066(9) -0.0134(10)
O5 0.0293(12) 0.0176(12) 0.0152(12) -0.0040(9) 0.0059(9) -0.0144(10)
O6 0.0359(13) 0.0124(12) 0.0180(12) 0.0000(9) -0.0057(10) -0.0089(10)
O7 0.0230(12) 0.0235(13) 0.0274(13) -0.0049(11) 0.0014(10) -0.0052(10)
O8 0.0244(12) 0.0198(12) 0.0164(12) -0.0030(9) -0.0031(9) -0.0096(10)
V1 0.0174(3) 0.0153(3) 0.0128(3) -0.0026(2) 0.0035(2) -0.0091(2)
V2 0.0162(3) 0.0156(3) 0.0150(3) -0.0041(2) -0.0009(2) -0.0063(2)

loop_
_atom_type_symbol
_atom_type_description
_atom_type_scat_dispersion_real
_atom_type_scat_dispersion_imag
_atom_type_scat_source
C C 0.0033 0.0016 'International Tables Vol C Tables 4.2.6.8 and 6.1.1.4'
H H 0 0 'International Tables Vol C Tables 4.2.6.8 and 6.1.1.4'
N N 0.0061 0.0033 'International Tables Vol C Tables 4.2.6.8 and 6.1.1.4'
O O 0.0106 0.006 'International Tables Vol C Tables 4.2.6.8 and 6.1.1.4'
V V 0.3005 0.5294 'International Tables Vol C Tables 4.2.6.8 and 6.1.1.4'

loop_
_geom_angle_atom_site_label_1
_geom_angle_atom_site_label_2
_geom_angle_atom_site_label_3
_geom_angle
N1 C2 C3 110.5(2)
N2 C3 C2 109.6(2)
C5 C4 N2 114.0(2)
C10 C5 C6 121.5(3)
C10 C5 C4 121.5(3)
C6 C5 C4 116.8(3)
O1 C6 C5 116.6(3)
O1 C6 C7 124.2(3)
C5 C6 C7 119.2(3)
C8 C7 C6 116.9(3)
C8 C7 C29 121.3(3)
C6 C7 C29 121.8(3)
C7 C8 C9 124.8(3)
C10 C9 C8 116.5(3)
C10 C9 C25 123.1(3)
C8 C9 C25 120.4(3)
C5 C10 C9 120.8(3)
N2 C11 C12 117.1(2)
C17 C12 C13 121.1(3)
C17 C12 C11 117.3(3)
C13 C12 C11 121.6(3)
O2 C13 C12 121.1(3)
O2 C13 C14 120.4(3)
C12 C13 C14 118.5(3)
C15 C14 C13 117.4(3)
C15 C14 C33 120.6(3)
C13 C14 C33 121.8(3)
C14 C15 C16 124.8(3)
C17 C16 C15 115.9(3)
C17 C16 C37 123.1(3)
C15 C16 C37 120.9(3)
C12 C17 C16 122.2(3)
O3 C19 C21 109.2(3)
O3 C19 C20 108.5(3)
C21 C19 C20 111.6(3)
O4 C22 C23 109.8(3)
O4 C22 C24 108.7(3)
C23 C22 C24 111.7(3)
C9 C25 C28 112.3(3)
C9 C25 C26 109.3(3)
C28 C25 C26 107.6(3)
C9 C25 C27 109.7(3)
C28 C25 C27 108.7(3)
C26 C25 C27 109.2(3)
C31 C29 C7 110.6(3)
C31 C29 C32 109.9(3)
C7 C29 C32 109.2(3)
C31 C29 C30 107.7(3)
C7 C29 C30 112.8(3)
C32 C29 C30 106.4(3)
C35 C33 C14 112.8(3)
C35 C33 C34 109.6(3)
C14 C33 C34 107.8(3)
C35 C33 C36 107.2(3)
C14 C33 C36 111.9(3)
C34 C33 C36 107.5(3)
C16 C37 C39 108.5(3)
C16 C37 C38 112.6(3)
C39 C37 C38 109.1(3)
C16 C37 C40 110.9(3)
C39 C37 C40 109.2(3)
C38 C37 C40 106.5(3)
N3 C52 C53 109.6(2)
N4 C53 C52 109.2(2)
N4 C54 C55 116.1(2)
C60 C55 C56 121.6(3)
C60 C55 C54 121.6(3)
C56 C55 C54 116.2(3)
O5 C56 C55 117.7(3)
O5 C56 C57 122.4(3)
C55 C56 C57 119.8(3)
C58 C57 C56 116.5(3)
C58 C57 C75 121.7(3)
C56 C57 C75 121.8(3)
C57 C58 C59 124.8(3)
C60 C59 C58 116.4(3)
C60 C59 C79 123.9(3)
C58 C59 C79 119.7(3)
C55 C60 C59 120.8(3)
N4 C61 C62 114.4(3)
C63 C62 C67 120.1(3)
C63 C62 C61 122.6(3)
C67 C62 C61 117.3(3)
O6 C63 C62 119.8(3)
O6 C63 C64 120.7(3)
C62 C63 C64 119.5(3)
C65 C64 C63 117.3(3)
C65 C64 C83 120.7(3)
C63 C64 C83 121.9(3)
C64 C65 C66 124.0(3)
C67 C66 C65 117.0(3)
C67 C66 C87 122.8(3)
C65 C66 C87 120.2(3)
C66 C67 C62 121.7(3)
O7 C91 C70 108.6(3)
O7 C91 C71 110.2(3)
C70 C91 C71 111.5(3)
O8 C72 C74 109.9(3)
O8 C72 C73 109.1(3)
C74 C72 C73 111.6(3)
C57 C75 C78 111.2(2)
C57 C75 C76 109.0(2)
C78 C75 C76 109.0(3)
C57 C75 C77 112.6(3)
C78 C75 C77 107.4(3)
C76 C75 C77 107.4(3)
C59 C79 C81 109.3(3)
C59 C79 C82 112.2(3)
C81 C79 C82 108.1(3)
C59 C79 C80 109.9(3)
C81 C79 C80 109.1(3)
C82 C79 C80 108.1(3)
C84 C83 C64 111.4(3)
C84 C83 C86 107.5(3)
C64 C83 C86 112.6(3)
C84 C83 C85 110.3(3)
C64 C83 C85 108.4(3)
C86 C83 C85 106.5(3)
C88 C87 C90 109.7(3)
C88 C87 C89 107.7(3)
C90 C87 C89 109.6(3)
C88 C87 C66 111.5(3)
C90 C87 C66 108.8(3)
C89 C87 C66 109.5(3)
C18 N1 C2 109.5(2)
C18 N1 C1 107.7(2)
C2 N1 C1 109.2(2)
C18 N1 V1 110.68(19)
C2 N1 V1 109.73(18)
C1 N1 V1 109.93(19)
C11 N2 C3 111.0(2)
C11 N2 C4 106.5(2)
C3 N2 C4 108.1(2)
C11 N2 V1 109.53(17)
C3 N2 V1 107.61(17)
C4 N2 V1 114.19(18)
C69 N3 C51 107.7(3)
C69 N3 C52 109.9(2)
C51 N3 C52 108.5(2)
C69 N3 V2 110.54(19)
C51 N3 V2 110.35(19)
C52 N3 V2 109.80(18)
C53 N4 C61 109.8(2)
C53 N4 C54 107.6(2)
C61 N4 C54 106.9(2)
C53 N4 V2 108.26(18)
C61 N4 V2 109.85(17)
C54 N4 V2 114.33(17)
C6 O1 V1 119.98(18)
C13 O2 V1 137.69(19)
C19 O3 V1 138.8(2)
C22 O4 V1 150.8(2)
C56 O5 V2 119.83(19)
C63 O6 V2 140.5(2)
C91 O7 V2 138.4(2)
C72 O8 V2 136.3(2)
O4 V1 O3 105.01(10)
O4 V1 O2 96.51(9)
O3 V1 O2 95.54(10)
O4 V1 O1 100.02(9)
O3 V1 O1 87.28(9)
O2 V1 O1 161.91(9)
O4 V1 N2 162.04(10)
O3 V1 N2 92.89(9)
O2 V1 N2 80.06(9)
O1 V1 N2 81.95(9)
O4 V1 N1 85.26(10)
O3 V1 N1 168.73(9)
O2 V1 N1 87.75(9)
O1 V1 N1 86.33(9)
N2 V1 N1 77.02(9)
O8 V2 O7 101.41(10)
O8 V2 O6 93.96(9)
O7 V2 O6 95.40(10)
O8 V2 O5 100.81(9)
O7 V2 O5 88.99(10)
O6 V2 O5 163.45(9)
O8 V2 N4 160.09(9)
O7 V2 N4 98.40(10)
O6 V2 N4 82.13(9)
O5 V2 N4 81.45(9)
O8 V2 N3 83.58(9)
O7 V2 N3 171.48(10)
O6 V2 N3 91.10(9)
O5 V2 N3 83.25(9)
N4 V2 N3 77.01(9)

loop_
_geom_bond_atom_site_label_1
_geom_bond_atom_site_label_2
_geom_bond_distance
C1 N1 1.484(4)
C2 N1 1.483(4)
C2 C3 1.514(4)
C3 N2 1.489(4)
C4 C5 1.496(4)
C4 N2 1.507(4)
C5 C10 1.381(4)
C5 C6 1.398(4)
C6 O1 1.354(4)
C6 C7 1.407(4)
C7 C8 1.389(5)
C7 C29 1.528(5)
C8 C9 1.394(5)
C9 C10 1.390(4)
C9 C25 1.528(5)
C11 N2 1.482(4)
C11 C12 1.515(4)
C12 C17 1.385(4)
C12 C13 1.395(4)
C13 O2 1.334(4)
C13 C14 1.432(4)
C14 C15 1.388(4)
C14 C33 1.536(4)
C15 C16 1.393(4)
C16 C17 1.388(4)
C16 C37 1.529(4)
C18 N1 1.475(4)
C19 O3 1.422(4)
C19 C21 1.513(5)
C19 C20 1.524(5)
C22 O4 1.417(4)
C22 C23 1.505(5)
C22 C24 1.530(5)
C25 C28 1.530(5)
C25 C26 1.537(5)
C25 C27 1.540(5)
C29 C31 1.520(5)
C29 C32 1.540(4)
C29 C30 1.549(5)
C33 C35 1.526(5)
C33 C34 1.537(5)
C33 C36 1.539(4)
C37 C39 1.532(5)
C37 C38 1.533(5)
C37 C40 1.541(5)
C51 N3 1.486(4)
C52 N3 1.487(4)
C52 C53 1.526(4)
C53 N4 1.485(4)
C54 N4 1.497(4)
C54 C55 1.510(4)
C55 C60 1.380(4)
C55 C56 1.385(4)
C56 O5 1.357(4)
C56 C57 1.418(4)
C57 C58 1.388(4)
C57 C75 1.527(4)
C58 C59 1.399(4)
C59 C60 1.397(4)
C59 C79 1.520(4)
C61 N4 1.493(4)
C61 C62 1.513(4)
C62 C63 1.396(4)
C62 C67 1.398(4)
C63 O6 1.350(4)
C63 C64 1.421(4)
C64 C65 1.388(4)
C64 C83 1.533(4)
C65 C66 1.398(5)
C66 C67 1.377(4)
C66 C87 1.545(4)
C69 N3 1.463(4)
C91 O7 1.401(4)
C91 C70 1.513(5)
C91 C71 1.520(5)
C72 O8 1.426(4)
C72 C74 1.502(5)
C72 C73 1.504(5)
C75 C78 1.536(4)
C75 C76 1.538(4)
C75 C77 1.541(4)
C79 C81 1.525(5)
C79 C82 1.536(5)
C79 C80 1.537(5)
C83 C84 1.531(5)
C83 C86 1.539(4)
C83 C85 1.546(5)
C87 C88 1.525(5)
C87 C90 1.527(5)
C87 C89 1.533(5)
N1 V1 2.315(3)
N2 V1 2.276(2)
N3 V2 2.303(3)
N4 V2 2.282(2)
O1 V1 1.940(2)
O2 V1 1.908(2)
O3 V1 1.794(2)
O4 V1 1.759(2)
O5 V2 1.910(2)
O6 V2 1.907(2)
O7 V2 1.808(2)
O8 V2 1.785(2)

loop_
_platon_squeeze_void_nr
_platon_squeeze_void_average_x
_platon_squeeze_void_average_y
_platon_squeeze_void_average_z
_platon_squeeze_void_volume
_platon_squeeze_void_count_electrons
_platon_squeeze_void_content
1 0.500 0.000 0.000 377 82 ' '
